data_4075918
loop_
_publ_author_name
'Bruce, Michael I.'
'Costuas, Karine'
'Davin, Thomas'
'Ellis, Benjamin G.'
'Halet, Jean-Fran\,cois'
'Lapinte, Claude'
'Low, Paul J.'
'Smith, Mark E.'
'Skelton, Brian W.'
'Toupet, Loic'
'White, Allan H.'

_publ_section_title
;
 Iron versus Ruthenium:&#x00A0; Dramatic Changes in Electronic Structure
 Result from Replacement of One Fe by Ru in
 [{Cp*(dppe)Fe}-CC-CC-{Fe(dppe)Cp*}]n+(n= 0, 1, 2)
;
_journal_issue 16
_journal_name_full Organometallics
_journal_page_first 3864
_journal_paper_doi 10.1021/om050293a
_journal_volume 24
_journal_year 2005
_chemical_formula_moiety 'C76 H78 Fe1 P4 Ru1, C6 H6'
_chemical_formula_sum 'C82 H84 Fe P4 Ru'
_chemical_formula_weight 1350.39
_space_group_IT_number 2
_symmetry_cell_setting triclinic
_symmetry_space_group_name_Hall '-P 1'
_symmetry_space_group_name_H-M 'P -1'
_cell_angle_alpha 89.292(2)
_cell_angle_beta 88.455(2)
_cell_angle_gamma 85.264(2)
_cell_formula_units_Z 2
_cell_length_a 10.9250(7)
_cell_length_b 17.8920(10)
_cell_length_c 17.6780(10)
_cell_measurement_reflns_used 8192
_cell_measurement_temperature 150
_cell_measurement_theta_max 20.4
_cell_measurement_theta_min 1.14
_cell_volume 3442.3(4)
_computing_cell_refinement 'Siemens SAINT (Siemens, 1995)'
_computing_data_collection 'Siemens SMART (Siemens, 1995)'
_computing_data_reduction 'xtal ADDREF SORTRF'
_computing_molecular_graphics xtal
_computing_publication_material 'xtal BONDLA CIFIO'
_computing_structure_refinement 'xtal CRYLSQ'
_computing_structure_solution xtal
_diffrn_ambient_temperature 150(2)
_diffrn_measured_fraction_theta_full 1.0
_diffrn_measured_fraction_theta_max 1.0
_diffrn_measurement_device_type
;
Bruker SMART CCD diffractometer
;
_diffrn_measurement_method '\w scans'
_diffrn_radiation_detector 'CCD area detector'
_diffrn_radiation_monochromator graphite
_diffrn_radiation_source 'sealed tube'
_diffrn_radiation_type 'Mo K\a'
_diffrn_radiation_wavelength .71073
_diffrn_reflns_av_R_equivalents .052
_diffrn_reflns_av_sigmaI/netI .031
_diffrn_reflns_limit_h_max 14
_diffrn_reflns_limit_h_min -14
_diffrn_reflns_limit_k_max 0
_diffrn_reflns_limit_k_min -24
_diffrn_reflns_limit_l_max 24
_diffrn_reflns_limit_l_min -24
_diffrn_reflns_number 70171
_diffrn_reflns_theta_full 29.0
_diffrn_reflns_theta_max 29.0
_diffrn_reflns_theta_min 1.14
_diffrn_standards_decay_% 0
_diffrn_standards_number none
_exptl_absorpt_coefficient_mu .567
_exptl_absorpt_correction_T_max .84
_exptl_absorpt_correction_T_min .64
_exptl_absorpt_correction_type multi-scan
_exptl_absorpt_process_details
;
 SADABS; Sheldrick, 1996
;
_exptl_crystal_colour deep_red
_exptl_crystal_density_diffrn 1.303
_exptl_crystal_description prism
_exptl_crystal_F_000 1412
_exptl_crystal_size_max .39
_exptl_crystal_size_mid .28
_exptl_crystal_size_min .22
_refine_diff_density_max 2.275
_refine_diff_density_min -1.466
_refine_ls_extinction_expression 'Eq22 p292 "Cryst. Comp." Munksgaard 1970'
_refine_ls_extinction_method none
_refine_ls_goodness_of_fit_all 1.565
_refine_ls_goodness_of_fit_ref 1.179
_refine_ls_hydrogen_treatment noref
_refine_ls_matrix_type full
_refine_ls_number_constraints 0
_refine_ls_number_parameters 794
_refine_ls_number_reflns 15475
_refine_ls_number_restraints 0
_refine_ls_R_factor_all .076
_refine_ls_R_factor_gt .057
_refine_ls_shift/su_max .005
_refine_ls_shift/su_mean .0001
_refine_ls_structure_factor_coef F
_refine_ls_weighting_scheme calc
_refine_ls_wR_factor_all .14
_refine_ls_wR_factor_ref .098
_reflns_d_resolution_high .733
_reflns_d_resolution_low 17.767
_reflns_Friedel_coverage 0
_reflns_limit_h_max 14
_reflns_limit_h_min 0
_reflns_limit_k_max 24
_reflns_limit_k_min -24
_reflns_limit_l_max 24
_reflns_limit_l_min -24
_reflns_number_gt 15475
_reflns_number_total 18222
_reflns_threshold_expression 'F    > 4.00 sig(F   )'
_cod_data_source_file om050293asi20050418_054435.cif
_cod_data_source_block 7.C6H6
_cod_original_sg_symbol_Hall -p_1
_cod_original_sg_symbol_H-M P_-1
_cod_original_formula_sum 'C82 H84 Fe1 P4 Ru1'
_cod_database_code 4075918

loop_
_symmetry_equiv_pos_as_xyz
+x,+y,+z
-x,-y,-z

loop_
_atom_site_label
_atom_site_fract_x
_atom_site_fract_y
_atom_site_fract_z
_atom_site_U_iso_or_equiv
_atom_site_adp_type
_atom_site_occupancy
Ru1 .59603(3) .277095(17) 1.139998(16) .01915(17) Uani .50000
Fe1 .59603(3) .277095(17) 1.139998(16) .01915(17) Uani .50000
Ru2 .65316(2) .294443(15) .703675(15) .01342(15) Uani .50000
Fe2 .65316(2) .294443(15) .703675(15) .01342(15) Uani .50000
P11 .56129(7) .15926(5) 1.12540(4) .0214(4) Uani 1.00000
C1111 .5756(3) .09576(18) 1.20684(18) .0254(16) Uani 1.00000
C1112 .4860(4) .1010(2) 1.2645(2) .0318(18) Uani 1.00000
C1113 .4976(4) .0575(2) 1.3306(2) .036(2) Uani 1.00000
C1114 .6009(4) .0075(2) 1.3389(2) .035(2) Uani 1.00000
C1115 .6916(4) .0011(2) 1.2832(2) .035(2) Uani 1.00000
C1116 .6784(4) .0458(2) 1.2176(2) .0319(18) Uani 1.00000
C1121 .4147(3) .1342(2) 1.08746(19) .0264(16) Uani 1.00000
C1122 .3443(4) .1883(2) 1.0461(2) .034(2) Uani 1.00000
C1123 .2303(4) .1728(3) 1.0196(2) .042(2) Uani 1.00000
C1124 .1890(4) .1018(3) 1.0319(2) .044(2) Uani 1.00000
C1125 .2603(4) .0478(3) 1.0710(2) .042(2) Uani 1.00000
C1126 .3725(4) .0636(2) 1.0989(2) .037(2) Uani 1.00000
C11 .6754(3) .1173(2) 1.0553(2) .0282(17) Uani 1.00000
C12 .7998(3) .1508(2) 1.0606(2) .0276(17) Uani 1.00000
P12 .78900(7) .23252(5) 1.12620(4) .0207(4) Uani 1.00000
C1211 .8764(3) .19304(18) 1.20735(19) .0251(16) Uani 1.00000
C1212 .8190(3) .1879(2) 1.2778(2) .0287(17) Uani 1.00000
C1213 .8828(4) .1552(2) 1.3393(2) .039(2) Uani 1.00000
C1214 1.0020(5) .1281(3) 1.3303(3) .046(3) Uani 1.00000
C1215 1.0616(4) .1321(3) 1.2600(3) .043(2) Uani 1.00000
C1216 1.0001(3) .1649(2) 1.1983(2) .034(2) Uani 1.00000
C1221 .8964(3) .2970(2) 1.08627(18) .0243(15) Uani 1.00000
C1222 .8960(3) .3168(2) 1.0095(2) .0308(18) Uani 1.00000
C1223 .9670(4) .3715(3) .9815(2) .038(2) Uani 1.00000
C1224 1.0393(3) .4090(2) 1.0297(2) .0333(19) Uani 1.00000
C1225 1.0418(3) .3899(2) 1.1052(2) .0317(18) Uani 1.00000
C1226 .9709(3) .3345(2) 1.1340(2) .0278(17) Uani 1.00000
C101 .4592(3) .37283(18) 1.13685(18) .0228(15) Uani 1.00000
C1011 .3786(3) .3981(2) 1.0726(2) .0314(18) Uani 1.00000
C102 .4281(3) .32582(19) 1.19845(18) .0244(15) Uani 1.00000
C1021 .3068(3) .2953(2) 1.2142(2) .0328(19) Uani 1.00000
C103 .5278(3) .32179(19) 1.25046(17) .0245(16) Uani 1.00000
C1031 .5220(4) .2904(2) 1.32918(19) .0323(19) Uani 1.00000
C104 .6193(3) .36684(19) 1.21987(18) .0257(16) Uani 1.00000
C1041 .7290(4) .3880(2) 1.2606(2) .0319(18) Uani 1.00000
C105 .5796(3) .39705(19) 1.14857(18) .0243(16) Uani 1.00000
C1051 .6412(4) .4502(2) 1.0978(2) .034(2) Uani 1.00000
C1 .6049(3) .28090(18) 1.03075(18) .0223(15) Uani 1.00000
C2 .6133(3) .2858(2) .96148(18) .0242(15) Uani 1.00000
C3 .6290(3) .29071(18) .88357(18) .0230(15) Uani 1.00000
C4 .6398(3) .29364(17) .81475(17) .0208(14) Uani 1.00000
P21 .46939(7) .25061(4) .71624(4) .0188(4) Uani 1.00000
C2111 .3922(3) .21614(18) .63325(18) .0222(15) Uani 1.00000
C2112 .2731(3) .1916(2) .6392(2) .0289(17) Uani 1.00000
C2113 .2229(3) .1611(2) .5769(2) .035(2) Uani 1.00000
C2114 .2874(4) .1546(2) .5082(2) .037(2) Uani 1.00000
C2115 .4040(4) .1789(2) .5017(2) .034(2) Uani 1.00000
C2116 .4561(3) .2091(2) .56481(18) .0270(17) Uani 1.00000
C2121 .3445(3) .31257(19) .75839(18) .0234(15) Uani 1.00000
C2122 .2648(3) .3560(2) .7124(2) .0270(16) Uani 1.00000
C2123 .1765(3) .4084(2) .7435(2) .0303(18) Uani 1.00000
C2124 .1661(3) .4176(2) .8209(2) .034(2) Uani 1.00000
C2125 .2449(3) .3740(2) .8674(2) .0330(19) Uani 1.00000
C2126 .3339(3) .3217(2) .8367(2) .0281(17) Uani 1.00000
C21 .4774(3) .16647(19) .77888(18) .0241(15) Uani 1.00000
C22 .6056(3) .1247(2) .77647(18) .0259(16) Uani 1.00000
P22 .72141(7) .17645(4) .72269(4) .0191(4) Uani 1.00000
C2211 .7593(3) .11825(17) .63898(17) .0208(14) Uani 1.00000
C2212 .6682(3) .0849(2) .6021(2) .0280(17) Uani 1.00000
C2213 .6925(4) .0477(2) .5343(2) .034(2) Uani 1.00000
C2214 .8102(4) .0433(2) .5022(2) .0328(19) Uani 1.00000
C2215 .9026(4) .0761(2) .5376(2) .035(2) Uani 1.00000
C2216 .8772(3) .1128(2) .6058(2) .0280(17) Uani 1.00000
C2221 .8613(3) .1528(2) .77631(19) .0261(16) Uani 1.00000
C2222 .9260(4) .2090(2) .8056(2) .0326(19) Uani 1.00000
C2223 1.0386(4) .1915(3) .8392(3) .045(2) Uani 1.00000
C2224 1.0843(4) .1165(3) .8462(3) .047(3) Uani 1.00000
C2225 1.0170(4) .0596(3) .8201(3) .048(3) Uani 1.00000
C2226 .9070(4) .0779(2) .7851(2) .036(2) Uani 1.00000
C201 .6382(3) .4151(2) .6873(2) .0319(18) Uani 1.00000
C2011 .5555(4) .4712(2) .7316(3) .049(3) Uani 1.00000
C202 .6143(3) .3815(2) .6168(2) .0275(17) Uani 1.00000
C2021 .5027(4) .4009(2) .5697(3) .041(2) Uani 1.00000
C203 .7215(3) .3353(2) .59265(18) .0262(16) Uani 1.00000
C2031 .7441(4) .2975(3) .5174(2) .037(2) Uani 1.00000
C204 .8136(3) .34195(18) .64827(19) .0241(15) Uani 1.00000
C2041 .9447(3) .3134(2) .6384(2) .0325(19) Uani 1.00000
C205 .7622(3) .3914(2) .7055(2) .0297(17) Uani 1.00000
C2051 .8274(4) .4186(3) .7731(3) .042(2) Uani 1.00000
C01 .9625(7) .6613(5) .6286(5) .081(5) Uani 1.00000
C02 .8889(8) .6925(5) .5757(4) .084(5) Uani 1.00000
C03 .8067(8) .6537(6) .5367(5) .096(6) Uani 1.00000
C04 .8014(11) .5823(6) .5497(8) .134(10) Uani 1.00000
C05 .8685(15) .5500(6) .6095(9) .165(13) Uani 1.00000
C06 .9621(17) .5813(9) .6381(12) .24(2) Uani 1.00000
H1112 .41337 .13477 1.25872 .03900 Uiso 1.00000
H1113 .43627 .06263 1.36980 .04500 Uiso 1.00000
H1114 .60721 -.02346 1.38335 .04100 Uiso 1.00000
H1115 .76417 -.03254 1.28874 .04400 Uiso 1.00000
H1116 .74081 .04189 1.17903 .03900 Uiso 1.00000
H1122 .37429 .23610 1.03583 .04100 Uiso 1.00000
H1123 .18106 .21044 .99231 .05200 Uiso 1.00000
H1124 .11137 .09046 1.01404 .05200 Uiso 1.00000
H1125 .23108 -.00079 1.07821 .05100 Uiso 1.00000
H1126 .42041 .02626 1.12672 .04700 Uiso 1.00000
H11a .68714 .06449 1.06464 .03400 Uiso 1.00000
H11b .64495 .12571 1.00585 .03400 Uiso 1.00000
H12a .82448 .16746 1.01155 .03500 Uiso 1.00000
H12b .85907 .11375 1.07858 .03500 Uiso 1.00000
H1212 .73578 .20711 1.28431 .03600 Uiso 1.00000
H1213 .84096 .15272 1.38748 .05000 Uiso 1.00000
H1214 1.04523 .10629 1.37251 .05600 Uiso 1.00000
H1215 1.14518 .11230 1.25348 .05200 Uiso 1.00000
H1216 1.04119 .16705 1.14985 .04100 Uiso 1.00000
H1222 .84613 .29267 .97612 .04000 Uiso 1.00000
H1223 .96588 .38436 .92856 .04500 Uiso 1.00000
H1224 1.08819 .44669 1.01067 .03900 Uiso 1.00000
H1225 1.09273 .41523 1.13780 .04000 Uiso 1.00000
H1226 .97187 .32303 1.18655 .03300 Uiso 1.00000
H1011a .42531 .39734 1.02578 .04900 Uiso 1.00000
H1011b .34103 .44674 1.08059 .04900 Uiso 1.00000
H1011c .31557 .36445 1.06812 .04900 Uiso 1.00000
H1021a .24845 .33321 1.23314 .04900 Uiso 1.00000
H1021b .31527 .25538 1.25109 .04900 Uiso 1.00000
H1021c .27644 .27570 1.16917 .04900 Uiso 1.00000
H1031a .45903 .31874 1.35757 .05000 Uiso 1.00000
H1031b .59919 .29624 1.35253 .05000 Uiso 1.00000
H1031c .50578 .23946 1.32887 .05000 Uiso 1.00000
H1041a .70738 .42666 1.29589 .04800 Uiso 1.00000
H1041b .78985 .40466 1.22554 .04800 Uiso 1.00000
H1041c .76554 .34541 1.28768 .04800 Uiso 1.00000
H1051a .61438 .50055 1.11096 .05000 Uiso 1.00000
H1051b .62093 .44205 1.04662 .05000 Uiso 1.00000
H1051c .72827 .44271 1.10232 .05000 Uiso 1.00000
H2112 .22738 .19565 .68600 .03600 Uiso 1.00000
H2113 .14279 .14444 .58097 .04400 Uiso 1.00000
H2114 .25046 .13401 .46594 .04500 Uiso 1.00000
H2115 .44931 .17442 .45488 .04200 Uiso 1.00000
H2116 .53699 .22553 .56040 .03200 Uiso 1.00000
H2122 .26992 .34951 .65928 .03300 Uiso 1.00000
H2123 .12361 .43831 .71140 .03800 Uiso 1.00000
H2124 .10598 .45266 .84287 .04200 Uiso 1.00000
H2125 .23780 .37968 .92041 .04000 Uiso 1.00000
H2126 .38785 .29306 .86923 .03500 Uiso 1.00000
H21a .45724 .18147 .82956 .03100 Uiso 1.00000
H21b .41899 .13337 .76310 .03100 Uiso 1.00000
H22a .60118 .07689 .75354 .03300 Uiso 1.00000
H22b .63299 .11653 .82718 .03300 Uiso 1.00000
H2212 .58644 .08723 .62396 .03500 Uiso 1.00000
H2213 .62842 .02519 .50864 .04200 Uiso 1.00000
H2214 .82772 .01765 .45545 .04200 Uiso 1.00000
H2215 .98331 .07360 .51610 .04300 Uiso 1.00000
H2216 .94171 .13585 .62955 .03500 Uiso 1.00000
H2222 .89309 .25994 .80337 .04000 Uiso 1.00000
H2223 1.08488 .23094 .85786 .05700 Uiso 1.00000
H2224 1.16210 .10457 .86829 .05800 Uiso 1.00000
H2225 1.04776 .00780 .82597 .05800 Uiso 1.00000
H2226 .86053 .03886 .76665 .04500 Uiso 1.00000
H2011a .47235 .45740 .73480 .07300 Uiso 1.00000
H2011b .55531 .52053 .71134 .07300 Uiso 1.00000
H2011c .58439 .47398 .78146 .07300 Uiso 1.00000
H2021a .47592 .35465 .55109 .06300 Uiso 1.00000
H2021b .52564 .43058 .52775 .06300 Uiso 1.00000
H2021c .43924 .42688 .59879 .06300 Uiso 1.00000
H2031a .66887 .28352 .49784 .05400 Uiso 1.00000
H2031b .79886 .25336 .52295 .05400 Uiso 1.00000
H2031c .78038 .33029 .48247 .05400 Uiso 1.00000
H2041a .98292 .31186 .68649 .04900 Uiso 1.00000
H2041b .98567 .34568 .60529 .04900 Uiso 1.00000
H2041c .95035 .26375 .61851 .04900 Uiso 1.00000
H2051a .78038 .41187 .81852 .06300 Uiso 1.00000
H2051b .84086 .47006 .76704 .06300 Uiso 1.00000
H2051c .90535 .39051 .77747 .06300 Uiso 1.00000
H01 1.01363 .69078 .65754 .10700 Uiso 1.00000
H02 .89829 .74452 .56262 .10400 Uiso 1.00000
H03 .75396 .68003 .49936 .12300 Uiso 1.00000
H04 .75276 .54869 .51621 .18100 Uiso 1.00000
H05 .85526 .50212 .62674 .22300 Uiso 1.00000
H06 1.01629 .55755 .67540 .26700 Uiso 1.00000

loop_
_atom_site_aniso_label
_atom_site_aniso_U_11
_atom_site_aniso_U_22
_atom_site_aniso_U_33
_atom_site_aniso_U_12
_atom_site_aniso_U_13
_atom_site_aniso_U_23
Ru1 .01995(16) .02109(17) .01652(16) -.00252(11) .00064(11) -.00153(11)
Fe1 .01995(16) .02109(17) .01652(16) -.00252(11) .00064(11) -.00153(11)
Ru2 .01268(14) .01564(15) .01213(14) -.00182(10) -.00028(9) -.00321(9)
Fe2 .01268(14) .01564(15) .01213(14) -.00182(10) -.00028(9) -.00321(9)
P11 .0214(4) .0239(4) .0193(3) -.0054(3) .0006(3) -.0007(3)
C1111 .0338(17) .0187(13) .0245(14) -.0076(12) -.0013(12) .0006(11)
C1112 .046(2) .0229(15) .0257(16) -.0021(14) .0062(14) -.0036(12)
C1113 .056(2) .0310(17) .0206(15) -.0079(16) .0085(15) -.0027(13)
C1114 .053(2) .0267(16) .0270(16) -.0136(16) -.0060(15) .0021(13)
C1115 .037(2) .0269(16) .041(2) -.0085(14) -.0110(15) .0085(14)
C1116 .0332(18) .0303(17) .0327(17) -.0059(14) -.0009(14) .0057(13)
C1121 .0256(15) .0290(16) .0254(15) -.0069(12) -.0002(12) -.0058(12)
C1122 .0316(18) .040(2) .0312(17) -.0082(15) -.0064(14) -.0002(14)
C1123 .038(2) .058(3) .0318(19) -.0094(19) -.0064(16) -.0035(17)
C1124 .0283(19) .070(3) .036(2) -.0143(19) -.0046(15) -.010(2)
C1125 .042(2) .050(2) .036(2) -.0241(19) .0021(16) -.0116(17)
C1126 .040(2) .037(2) .037(2) -.0141(16) -.0018(16) -.0045(15)
C11 .0300(16) .0273(15) .0274(15) -.0038(13) .0030(12) -.0067(12)
C12 .0228(15) .0336(17) .0259(15) -.0008(12) .0046(12) -.0045(12)
P12 .0195(4) .0240(4) .0188(3) -.0033(3) .0011(3) -.0008(3)
C1211 .0264(15) .0235(14) .0256(15) -.0032(12) -.0029(12) .0024(11)
C1212 .0295(16) .0310(17) .0259(15) -.0035(13) -.0030(12) .0003(12)
C1213 .051(2) .035(2) .0329(18) -.0104(17) -.0107(17) .0043(15)
C1214 .052(3) .046(2) .041(2) -.003(2) -.022(2) .0109(18)
C1215 .031(2) .041(2) .057(3) .0004(16) -.0140(18) .0040(18)
C1216 .0266(17) .0323(18) .041(2) .0008(14) -.0017(14) -.0014(15)
C1221 .0179(13) .0306(16) .0247(15) -.0040(11) .0029(11) -.0005(12)
C1222 .0215(15) .043(2) .0291(16) -.0095(14) .0019(12) .0068(14)
C1223 .0284(17) .053(2) .0338(18) -.0087(16) .0017(14) .0159(17)
C1224 .0239(16) .0299(17) .046(2) -.0058(13) .0056(14) .0085(15)
C1225 .0203(15) .0275(16) .047(2) -.0034(12) .0035(14) -.0039(14)
C1226 .0224(15) .0274(15) .0341(17) -.0056(12) .0009(12) -.0010(13)
C101 .0223(14) .0230(14) .0234(14) -.0031(11) .0000(11) .0003(11)
C1011 .0302(17) .0357(18) .0277(16) .0018(14) -.0043(13) .0014(13)
C102 .0243(15) .0265(15) .0220(14) -.0000(12) .0029(11) -.0011(11)
C1021 .0267(16) .041(2) .0310(17) -.0042(14) .0060(13) -.0017(14)
C103 .0294(16) .0265(15) .0174(13) -.0010(12) -.0009(11) -.0005(11)
C1031 .043(2) .0357(18) .0179(14) .0005(15) .0009(13) .0018(12)
C104 .0287(16) .0239(14) .0247(15) -.0017(12) -.0026(12) -.0055(11)
C1041 .0356(18) .0259(16) .0347(18) -.0009(13) -.0096(14) -.0098(13)
C105 .0260(15) .0258(15) .0211(14) -.0017(12) -.0013(11) -.0022(11)
C1051 .0371(19) .0262(16) .0384(19) -.0104(14) .0023(15) .0028(14)
C1 .0170(13) .0260(14) .0244(14) -.0043(11) -.0016(10) -.0009(11)
C2 .0170(13) .0311(16) .0247(15) -.0038(11) .0003(11) -.0003(12)
C3 .0179(13) .0257(14) .0251(15) -.0003(11) -.0011(11) -.0030(11)
C4 .0174(13) .0215(13) .0237(14) -.0024(10) -.0013(10) -.0041(10)
P21 .0167(3) .0211(3) .0186(3) -.0021(3) -.0003(3) -.0047(3)
C2111 .0203(13) .0221(13) .0248(14) -.0023(11) -.0048(11) -.0076(11)
C2112 .0222(15) .0350(17) .0304(16) -.0051(13) -.0019(12) -.0116(13)
C2113 .0264(17) .0340(18) .045(2) -.0097(14) -.0061(15) -.0124(15)
C2114 .038(2) .044(2) .0309(18) -.0051(16) -.0135(15) -.0063(15)
C2115 .044(2) .0367(19) .0219(15) -.0053(16) -.0019(14) -.0060(13)
C2116 .0311(16) .0289(16) .0219(14) -.0077(13) -.0012(12) -.0013(12)
C2121 .0150(13) .0287(15) .0273(15) -.0052(11) -.0001(11) -.0065(12)
C2122 .0216(14) .0277(16) .0315(16) -.0014(12) .0007(12) -.0024(12)
C2123 .0225(15) .0254(15) .043(2) -.0018(12) -.0015(13) -.0053(13)
C2124 .0192(15) .0326(18) .051(2) -.0053(13) .0080(14) -.0148(16)
C2125 .0228(15) .042(2) .0346(18) -.0041(14) .0034(13) -.0145(15)
C2126 .0212(14) .0360(18) .0276(16) -.0044(13) .0015(12) -.0087(13)
C21 .0198(14) .0259(15) .0271(15) -.0048(11) .0010(11) .0004(11)
C22 .0264(15) .0271(15) .0235(14) .0010(12) .0019(12) .0003(11)
P22 .0173(3) .0223(4) .0175(3) -.0003(3) -.0004(3) -.0037(3)
C2211 .0208(13) .0191(13) .0224(13) -.0014(10) .0024(11) -.0048(10)
C2212 .0271(16) .0290(16) .0286(16) -.0052(13) .0010(12) -.0109(13)
C2213 .0363(19) .0357(19) .0310(17) -.0060(15) -.0053(14) -.0139(14)
C2214 .047(2) .0274(16) .0240(15) -.0031(15) .0040(14) -.0087(12)
C2215 .0353(19) .0371(19) .0338(18) -.0032(15) .0121(15) -.0120(15)
C2216 .0220(15) .0331(17) .0295(16) -.0066(12) .0061(12) -.0134(13)
C2221 .0244(15) .0276(15) .0257(15) .0030(12) -.0064(12) -.0037(12)
C2222 .0327(18) .0363(18) .0287(16) .0018(14) -.0105(14) -.0092(14)
C2223 .033(2) .061(3) .041(2) .0023(19) -.0173(17) -.016(2)
C2224 .036(2) .060(3) .043(2) .011(2) -.0194(17) -.006(2)
C2225 .040(2) .048(2) .052(3) .016(2) -.013(2) .000(2)
C2226 .036(2) .0280(17) .044(2) .0035(14) -.0088(16) .0019(15)
C201 .0276(16) .0257(16) .042(2) -.0019(13) .0025(14) -.0061(14)
C2011 .041(2) .031(2) .076(3) .0036(17) .003(2) -.021(2)
C202 .0256(15) .0258(15) .0311(16) -.0019(12) -.0037(12) .0036(12)
C2021 .033(2) .041(2) .049(2) -.0077(16) -.0152(17) .0179(17)
C203 .0313(16) .0264(15) .0217(14) -.0087(13) -.0001(12) .0002(11)
C2031 .045(2) .050(2) .0182(15) -.0164(18) .0040(14) -.0027(14)
C204 .0239(14) .0214(14) .0271(15) -.0028(11) .0007(12) -.0009(11)
C2041 .0220(15) .042(2) .0332(17) -.0033(14) .0054(13) -.0050(14)
C205 .0261(16) .0273(16) .0364(18) -.0057(13) -.0000(13) -.0101(13)
C2051 .036(2) .044(2) .047(2) -.0102(17) -.0071(17) -.0206(18)
C01 .058(4) .098(6) .089(5) -.011(4) -.005(3) .002(4)
C02 .101(6) .072(4) .078(5) .007(4) -.016(4) -.009(3)
C03 .083(5) .111(7) .094(6) -.005(5) -.034(4) .002(5)
C04 .137(9) .091(7) .181(11) -.038(6) -.088(8) .038(7)
C05 .215(15) .065(6) .229(15) -.062(8) -.104(12) .048(7)
C06 .217(17) .143(12) .37(3) -.089(12) -.202(18) .147(15)

loop_
_atom_type_symbol
_atom_type_oxidation_number
_atom_type_number_in_cell
_atom_type_scat_dispersion_real
_atom_type_scat_dispersion_imag
_atom_type_scat_source
C 0 164 .002 .002 'Int Tables Vol IV Tables 2.2B and 2.3.1'
H 0 168 0 0 'Int Tables Vol IV Tables 2.2B and 2.3.1'
Fe 0 2 .301 .845 'Int Tables Vol IV Tables 2.2B and 2.3.1'
P 0 8 .09 .095 'Int Tables Vol IV Tables 2.2B and 2.3.1'
Ru 0 2 -1.42 .836 'Int Tables Vol IV Tables 2.2B and 2.3.1'

loop_
_geom_angle_atom_site_label_1
_geom_angle_atom_site_label_2
_geom_angle_atom_site_label_3
_geom_angle
P11 Ru1 P12 82.87(3)
P11 Ru1 C101 126.11(9)
P11 Ru1 C102 103.71(9)
P11 Ru1 C103 112.75(9)
P11 Ru1 C104 146.55(9)
P11 Ru1 C105 164.94(9)
P11 Ru1 C1 85.01(10)
P12 Ru1 C101 148.88(9)
P12 Ru1 C102 157.77(9)
P12 Ru1 C103 119.67(9)
P12 Ru1 C104 99.16(9)
P12 Ru1 C105 111.64(9)
P12 Ru1 C1 82.76(9)
C101 Ru1 C102 37.79(12)
C101 Ru1 C103 63.66(12)
C101 Ru1 C104 63.84(12)
C101 Ru1 C105 38.85(13)
C101 Ru1 C1 88.36(12)
C102 Ru1 C103 38.15(12)
C102 Ru1 C104 63.60(13)
C102 Ru1 C105 64.47(13)
C102 Ru1 C1 118.65(12)
C103 Ru1 C104 37.89(13)
C103 Ru1 C105 64.44(12)
C103 Ru1 C1 151.91(12)
C104 Ru1 C105 38.52(12)
C104 Ru1 C1 128.43(13)
C105 Ru1 C1 92.61(13)
P11 Fe1 P12 82.87(3)
P11 Fe1 C101 126.11(9)
P11 Fe1 C102 103.71(9)
P11 Fe1 C103 112.75(9)
P11 Fe1 C104 146.55(9)
P11 Fe1 C105 164.94(9)
P11 Fe1 C1 85.01(10)
P12 Fe1 C101 148.88(9)
P12 Fe1 C102 157.77(9)
P12 Fe1 C103 119.67(9)
P12 Fe1 C104 99.16(9)
P12 Fe1 C105 111.64(9)
P12 Fe1 C1 82.76(9)
C101 Fe1 C102 37.79(12)
C101 Fe1 C103 63.66(12)
C101 Fe1 C104 63.84(12)
C101 Fe1 C105 38.85(13)
C101 Fe1 C1 88.36(12)
C102 Fe1 C103 38.15(12)
C102 Fe1 C104 63.60(13)
C102 Fe1 C105 64.47(13)
C102 Fe1 C1 118.65(12)
C103 Fe1 C104 37.89(13)
C103 Fe1 C105 64.44(12)
C103 Fe1 C1 151.91(12)
C104 Fe1 C105 38.52(12)
C104 Fe1 C1 128.43(13)
C105 Fe1 C1 92.61(13)
C4 Ru2 P21 81.74(9)
C4 Ru2 P22 82.14(9)
C4 Ru2 C201 97.48(14)
C4 Ru2 C202 133.51(12)
C4 Ru2 C203 154.01(13)
C4 Ru2 C204 118.71(13)
C4 Ru2 C205 90.70(14)
P21 Ru2 P22 83.99(3)
P21 Ru2 C201 111.37(10)
P21 Ru2 C202 99.93(10)
P21 Ru2 C203 121.14(10)
P21 Ru2 C204 159.05(9)
P21 Ru2 C205 147.71(9)
P22 Ru2 C201 164.49(10)
P22 Ru2 C202 144.35(9)
P22 Ru2 C203 110.49(9)
P22 Ru2 C204 102.37(8)
P22 Ru2 C205 126.21(9)
C201 Ru2 C202 38.27(14)
C201 Ru2 C203 64.17(14)
C201 Ru2 C204 64.10(13)
C201 Ru2 C205 38.34(13)
C202 Ru2 C203 37.88(12)
C202 Ru2 C204 63.30(12)
C202 Ru2 C205 63.32(14)
C203 Ru2 C204 37.91(13)
C203 Ru2 C205 63.41(14)
C204 Ru2 C205 37.84(13)
C4 Fe2 P21 81.74(9)
C4 Fe2 P22 82.14(9)
C4 Fe2 C201 97.48(14)
C4 Fe2 C202 133.51(12)
C4 Fe2 C203 154.01(13)
C4 Fe2 C204 118.71(13)
C4 Fe2 C205 90.70(14)
P21 Fe2 P22 83.99(3)
P21 Fe2 C201 111.37(10)
P21 Fe2 C202 99.93(10)
P21 Fe2 C203 121.14(10)
P21 Fe2 C204 159.05(9)
P21 Fe2 C205 147.71(9)
P22 Fe2 C201 164.49(10)
P22 Fe2 C202 144.35(9)
P22 Fe2 C203 110.49(9)
P22 Fe2 C204 102.37(8)
P22 Fe2 C205 126.21(9)
C201 Fe2 C202 38.27(14)
C201 Fe2 C203 64.17(14)
C201 Fe2 C204 64.10(13)
C201 Fe2 C205 38.34(13)
C202 Fe2 C203 37.88(12)
C202 Fe2 C204 63.30(12)
C202 Fe2 C205 63.32(14)
C203 Fe2 C204 37.91(13)
C203 Fe2 C205 63.41(14)
C204 Fe2 C205 37.84(13)
Ru1 P11 C1111 118.73(11)
Ru1 P11 C1121 120.59(11)
Ru1 P11 C11 108.27(12)
Fe1 P11 C1111 118.73(11)
Fe1 P11 C1121 120.59(11)
Fe1 P11 C11 108.27(12)
C1111 P11 C1121 100.69(16)
C1111 P11 C11 103.96(15)
C1121 P11 C11 102.35(16)
P11 C1111 C1112 119.6(3)
P11 C1111 C1116 122.7(3)
C1112 C1111 C1116 117.5(3)
C1111 C1112 C1113 121.6(3)
C1111 C1112 H1112 119.6
C1113 C1112 H1112 118.8
C1112 C1113 C1114 119.3(4)
C1112 C1113 H1113 120.4
C1114 C1113 H1113 120.4
C1113 C1114 C1115 120.7(3)
C1113 C1114 H1114 119.1
C1115 C1114 H1114 120.2
C1114 C1115 C1116 119.0(3)
C1114 C1115 H1115 121.4
C1116 C1115 H1115 119.5
C1111 C1116 C1115 121.9(3)
C1111 C1116 H1116 118.6
C1115 C1116 H1116 119.5
P11 C1121 C1122 118.5(3)
P11 C1121 C1126 122.1(3)
C1122 C1121 C1126 119.4(4)
C1121 C1122 C1123 120.2(4)
C1121 C1122 H1122 120.1
C1123 C1122 H1122 119.7
C1122 C1123 C1124 119.6(4)
C1122 C1123 H1123 120.2
C1124 C1123 H1123 120.2
C1123 C1124 C1125 120.0(4)
C1123 C1124 H1124 120.5
C1125 C1124 H1124 119.5
C1124 C1125 C1126 120.5(4)
C1124 C1125 H1125 118.8
C1126 C1125 H1125 120.6
C1121 C1126 C1125 120.2(4)
C1121 C1126 H1126 119.9
C1125 C1126 H1126 120.0
P11 C11 C12 111.7(2)
P11 C11 H11a 108.9
P11 C11 H11b 109.3
C12 C11 H11a 108.6
C12 C11 H11b 109.3
H11a C11 H11b 109.0
C11 C12 P12 111.1(2)
C11 C12 H12a 108.9
C11 C12 H12b 109.6
P12 C12 H12a 108.7
P12 C12 H12b 109.1
H12a C12 H12b 109.6
Ru1 P12 C12 109.65(11)
Ru1 P12 C1211 121.21(11)
Ru1 P12 C1221 116.58(11)
Fe1 P12 C12 109.65(11)
Fe1 P12 C1211 121.21(11)
Fe1 P12 C1221 116.58(11)
C12 P12 C1211 101.36(15)
C12 P12 C1221 105.25(15)
C1211 P12 C1221 100.74(15)
P12 C1211 C1212 120.0(3)
P12 C1211 C1216 121.0(3)
C1212 C1211 C1216 118.9(3)
C1211 C1212 C1213 120.7(3)
C1211 C1212 H1212 119.2
C1213 C1212 H1212 120.1
C1212 C1213 C1214 120.2(4)
C1212 C1213 H1213 118.9
C1214 C1213 H1213 120.9
C1213 C1214 C1215 120.3(4)
C1213 C1214 H1214 119.9
C1215 C1214 H1214 119.8
C1214 C1215 C1216 120.4(4)
C1214 C1215 H1215 120.3
C1216 C1215 H1215 119.3
C1211 C1216 C1215 119.5(4)
C1211 C1216 H1216 120.3
C1215 C1216 H1216 120.1
P12 C1221 C1222 121.2(3)
P12 C1221 C1226 120.2(2)
C1222 C1221 C1226 118.1(3)
C1221 C1222 C1223 120.9(4)
C1221 C1222 H1222 119.9
C1223 C1222 H1222 119.2
C1222 C1223 C1224 120.4(4)
C1222 C1223 H1223 119.8
C1224 C1223 H1223 119.8
C1223 C1224 C1225 119.6(4)
C1223 C1224 H1224 120.6
C1225 C1224 H1224 119.8
C1224 C1225 C1226 120.5(4)
C1224 C1225 H1225 119.2
C1226 C1225 H1225 120.3
C1221 C1226 C1225 120.5(3)
C1221 C1226 H1226 120.0
C1225 C1226 H1226 119.4
Ru1 C101 C1011 127.7(2)
Ru1 C101 C102 71.96(18)
Ru1 C101 C105 69.32(18)
Fe1 C101 C1011 127.7(2)
Fe1 C101 C102 71.96(18)
Fe1 C101 C105 69.32(18)
C1011 C101 C102 126.6(3)
C1011 C101 C105 124.8(3)
C102 C101 C105 108.5(3)
C101 C1011 H1011a 110.6
C101 C1011 H1011b 111.4
C101 C1011 H1011c 109.3
H1011a C1011 H1011b 109.2
H1011a C1011 H1011c 107.8
H1011b C1011 H1011c 108.4
Ru1 C102 C101 70.25(18)
Ru1 C102 C1021 131.4(2)
Ru1 C102 C103 71.11(18)
Fe1 C102 C101 70.25(18)
Fe1 C102 C1021 131.4(2)
Fe1 C102 C103 71.11(18)
C101 C102 C1021 126.8(3)
C101 C102 C103 108.0(3)
C1021 C102 C103 124.5(3)
C102 C1021 H1021a 110.8
C102 C1021 H1021b 110.1
C102 C1021 H1021c 110.2
H1021a C1021 H1021b 108.6
H1021a C1021 H1021c 108.7
H1021b C1021 H1021c 108.3
Ru1 C103 C102 70.74(17)
Ru1 C103 C1031 134.5(2)
Ru1 C103 C104 70.28(18)
Fe1 C103 C102 70.74(17)
Fe1 C103 C1031 134.5(2)
Fe1 C103 C104 70.28(18)
C102 C103 C1031 124.9(3)
C102 C103 C104 107.5(3)
C1031 C103 C104 126.3(3)
C103 C1031 H1031a 109.0
C103 C1031 H1031b 108.3
C103 C1031 H1031c 111.0
H1031a C1031 H1031b 108.0
H1031a C1031 H1031c 109.9
H1031b C1031 H1031c 110.5
Ru1 C104 C103 71.83(19)
Ru1 C104 C1041 131.7(2)
Ru1 C104 C105 69.21(19)
Fe1 C104 C103 71.83(19)
Fe1 C104 C1041 131.7(2)
Fe1 C104 C105 69.21(19)
C103 C104 C1041 125.3(3)
C103 C104 C105 108.7(3)
C1041 C104 C105 125.3(3)
C104 C1041 H1041a 111.3
C104 C1041 H1041b 110.7
C104 C1041 H1041c 110.0
H1041a C1041 H1041b 108.8
H1041a C1041 H1041c 108.1
H1041b C1041 H1041c 107.7
Ru1 C105 C101 71.84(19)
Ru1 C105 C104 72.27(19)
Ru1 C105 C1051 125.9(2)
Fe1 C105 C101 71.84(19)
Fe1 C105 C104 72.27(19)
Fe1 C105 C1051 125.9(2)
C101 C105 C104 107.2(3)
C101 C105 C1051 124.4(3)
C104 C105 C1051 128.2(3)
C105 C1051 H1051a 109.8
C105 C1051 H1051b 109.7
C105 C1051 H1051c 110.2
H1051a C1051 H1051b 108.9
H1051a C1051 H1051c 109.3
H1051b C1051 H1051c 108.9
Ru1 C1 C2 177.5(3)
Fe1 C1 C2 177.5(3)
C1 C2 C3 177.1(3)
C2 C3 C4 177.9(4)
Ru2 C4 C3 177.5(3)
Fe2 C4 C3 177.5(3)
Ru2 P21 C2111 120.69(10)
Ru2 P21 C2121 117.63(11)
Ru2 P21 C21 110.17(11)
Fe2 P21 C2111 120.69(10)
Fe2 P21 C2121 117.63(11)
Fe2 P21 C21 110.17(11)
C2111 P21 C2121 100.59(14)
C2111 P21 C21 101.42(15)
C2121 P21 C21 104.01(15)
P21 C2111 C2112 121.7(2)
P21 C2111 C2116 119.2(3)
C2112 C2111 C2116 119.0(3)
C2111 C2112 C2113 119.5(3)
C2111 C2112 H2112 120.4
C2113 C2112 H2112 120.0
C2112 C2113 C2114 121.2(4)
C2112 C2113 H2113 119.6
C2114 C2113 H2113 119.2
C2113 C2114 C2115 119.6(4)
C2113 C2114 H2114 119.6
C2115 C2114 H2114 120.7
C2114 C2115 C2116 119.5(3)
C2114 C2115 H2115 120.3
C2116 C2115 H2115 120.1
C2111 C2116 C2115 121.1(3)
C2111 C2116 H2116 119.4
C2115 C2116 H2116 119.5
P21 C2121 C2122 120.3(2)
P21 C2121 C2126 120.8(2)
C2122 C2121 C2126 118.7(3)
C2121 C2122 C2123 120.9(3)
C2121 C2122 H2122 119.5
C2123 C2122 H2122 119.6
C2122 C2123 C2124 120.3(3)
C2122 C2123 H2123 120.0
C2124 C2123 H2123 119.7
C2123 C2124 C2125 119.1(3)
C2123 C2124 H2124 121.2
C2125 C2124 H2124 119.6
C2124 C2125 C2126 120.9(3)
C2124 C2125 H2125 119.6
C2126 C2125 H2125 119.5
C2121 C2126 C2125 120.0(3)
C2121 C2126 H2126 120.3
C2125 C2126 H2126 119.7
P21 C21 C22 111.7(2)
P21 C21 H21a 109.2
P21 C21 H21b 109.1
C22 C21 H21a 109.1
C22 C21 H21b 109.0
H21a C21 H21b 108.7
C21 C22 P22 113.2(2)
C21 C22 H22a 109.2
C21 C22 H22b 109.1
P22 C22 H22a 108.6
P22 C22 H22b 108.5
H22a C22 H22b 108.1
Ru2 P22 C22 111.00(11)
Ru2 P22 C2211 117.66(10)
Ru2 P22 C2221 120.68(12)
Fe2 P22 C22 111.00(11)
Fe2 P22 C2211 117.66(10)
Fe2 P22 C2221 120.68(12)
C22 P22 C2211 103.93(15)
C22 P22 C2221 102.19(15)
C2211 P22 C2221 99.02(15)
P22 C2211 C2212 120.5(2)
P22 C2211 C2216 121.4(3)
C2212 C2211 C2216 117.7(3)
C2211 C2212 C2213 121.4(3)
C2211 C2212 H2212 119.5
C2213 C2212 H2212 119.1
C2212 C2213 C2214 120.0(4)
C2212 C2213 H2213 120.9
C2214 C2213 H2213 119.1
C2213 C2214 C2215 119.9(3)
C2213 C2214 H2214 120.5
C2215 C2214 H2214 119.6
C2214 C2215 C2216 119.5(4)
C2214 C2215 H2215 120.7
C2216 C2215 H2215 119.8
C2211 C2216 C2215 121.6(3)
C2211 C2216 H2216 119.6
C2215 C2216 H2216 118.8
P22 C2221 C2222 120.4(3)
P22 C2221 C2226 120.2(3)
C2222 C2221 C2226 119.3(3)
C2221 C2222 C2223 120.4(4)
C2221 C2222 H2222 120.2
C2223 C2222 H2222 119.4
C2222 C2223 C2224 119.6(4)
C2222 C2223 H2223 120.2
C2224 C2223 H2223 120.2
C2223 C2224 C2225 120.1(4)
C2223 C2224 H2224 119.6
C2225 C2224 H2224 120.3
C2224 C2225 C2226 119.6(4)
C2224 C2225 H2225 120.1
C2226 C2225 H2225 120.3
C2221 C2226 C2225 120.8(4)
C2221 C2226 H2226 119.2
C2225 C2226 H2226 119.9
Ru2 C201 C2011 126.3(3)
Ru2 C201 C202 72.0(2)
Ru2 C201 C205 71.4(2)
Fe2 C201 C2011 126.3(3)
Fe2 C201 C202 72.0(2)
Fe2 C201 C205 71.4(2)
C2011 C201 C202 127.7(4)
C2011 C201 C205 125.0(4)
C202 C201 C205 107.0(3)
C201 C2011 H2011a 111.8
C201 C2011 H2011b 112.8
C201 C2011 H2011c 109.4
H2011a C2011 H2011b 108.7
H2011a C2011 H2011c 108.1
H2011b C2011 H2011c 105.8
Ru2 C202 C201 69.7(2)
Ru2 C202 C2021 131.7(3)
Ru2 C202 C203 71.82(19)
Fe2 C202 C201 69.7(2)
Fe2 C202 C2021 131.7(3)
Fe2 C202 C203 71.82(19)
C201 C202 C2021 125.3(3)
C201 C202 C203 108.8(3)
C2021 C202 C203 125.3(3)
C202 C2021 H2021a 107.6
C202 C2021 H2021b 108.8
C202 C2021 H2021c 110.9
H2021a C2021 H2021b 108.5
H2021a C2021 H2021c 110.5
H2021b C2021 H2021c 110.5
Ru2 C203 C202 70.30(19)
Ru2 C203 C2031 132.1(3)
Ru2 C203 C204 70.76(18)
Fe2 C203 C202 70.30(19)
Fe2 C203 C2031 132.1(3)
Fe2 C203 C204 70.76(18)
C202 C203 C2031 127.2(3)
C202 C203 C204 107.3(3)
C2031 C203 C204 124.7(3)
C203 C2031 H2031a 110.5
C203 C2031 H2031b 110.0
C203 C2031 H2031c 110.0
H2031a C2031 H2031b 108.7
H2031a C2031 H2031c 109.2
H2031b C2031 H2031c 108.3
Ru2 C204 C203 71.3(2)
Ru2 C204 C2041 132.8(2)
Ru2 C204 C205 70.1(2)
Fe2 C204 C203 71.3(2)
Fe2 C204 C2041 132.8(2)
Fe2 C204 C205 70.1(2)
C203 C204 C2041 124.4(3)
C203 C204 C205 107.8(3)
C2041 C204 C205 126.9(3)
C204 C2041 H2041a 109.2
C204 C2041 H2041b 109.7
C204 C2041 H2041c 109.9
H2041a C2041 H2041b 109.3
H2041a C2041 H2041c 108.5
H2041b C2041 H2041c 110.1
Ru2 C205 C201 70.2(2)
Ru2 C205 C204 72.1(2)
Ru2 C205 C2051 126.1(3)
Fe2 C205 C201 70.2(2)
Fe2 C205 C204 72.1(2)
Fe2 C205 C2051 126.1(3)
C201 C205 C204 109.0(3)
C201 C205 C2051 124.2(3)
C204 C205 C2051 126.7(3)
C205 C2051 H2051a 110.6
C205 C2051 H2051b 110.4
C205 C2051 H2051c 109.3
H2051a C2051 H2051b 109.4
H2051a C2051 H2051c 108.5
H2051b C2051 H2051c 108.5
C02 C01 C06 115.9(11)
C02 C01 H01 121.5
C06 C01 H01 122.5
C01 C02 C03 123.7(8)
C01 C02 H02 116.9
C03 C02 H02 119.3
C02 C03 C04 119.4(9)
C02 C03 H03 119.8
C04 C03 H03 120.9
C03 C04 C05 118.0(11)
C03 C04 H04 122.6
C05 C04 H04 119.3
C04 C05 C06 122.3(13)
C04 C05 H05 120.4
C06 C05 H05 116.7
C01 C06 C05 116.5(14)
C01 C06 H06 117.1
C05 C06 H06 124.2

loop_
_geom_bond_atom_site_label_1
_geom_bond_atom_site_label_2
_geom_bond_distance
Ru1 P11 2.1923(9)
Ru1 P12 2.1999(8)
Ru1 C101 2.179(3)
Ru1 C102 2.202(3)
Ru1 C103 2.207(3)
Ru1 C104 2.186(3)
Ru1 C105 2.146(3)
Ru1 C1 1.932(3)
Fe1 P11 2.1923(9)
Fe1 P12 2.1999(8)
Fe1 C101 2.179(3)
Fe1 C102 2.202(3)
Fe1 C103 2.207(3)
Fe1 C104 2.186(3)
Fe1 C105 2.146(3)
Fe1 C1 1.932(3)
Ru2 C4 1.965(3)
Ru2 P21 2.2196(8)
Ru2 P22 2.2049(8)
Ru2 C201 2.168(4)
Ru2 C202 2.198(3)
Ru2 C203 2.218(3)
Ru2 C204 2.211(3)
Ru2 C205 2.184(4)
Fe2 C4 1.965(3)
Fe2 P21 2.2196(8)
Fe2 P22 2.2049(8)
Fe2 C201 2.168(4)
Fe2 C202 2.198(3)
Fe2 C203 2.218(3)
Fe2 C204 2.211(3)
Fe2 C205 2.184(4)
P11 C1111 1.825(3)
P11 C1121 1.844(4)
P11 C11 1.854(3)
C1111 C1112 1.393(5)
C1111 C1116 1.392(5)
C1112 C1113 1.399(5)
C1112 H1112 .964
C1113 C1114 1.391(6)
C1113 H1113 .951
C1114 C1115 1.377(6)
C1114 H1114 .956
C1115 C1116 1.405(5)
C1115 H1115 .961
C1116 H1116 .950
C1121 C1122 1.398(5)
C1121 C1126 1.390(6)
C1122 C1123 1.393(6)
C1122 H1122 .954
C1123 C1124 1.394(7)
C1123 H1123 .960
C1124 C1125 1.382(6)
C1124 H1124 .951
C1125 C1126 1.386(6)
C1125 H1125 .956
C1126 H1126 .954
C11 C12 1.536(5)
C11 H11a .956
C11 H11b .950
C12 P12 1.871(4)
C12 H12a .953
C12 H12b .946
P12 C1211 1.846(3)
P12 C1221 1.834(3)
C1211 C1212 1.385(5)
C1211 C1216 1.408(5)
C1212 C1213 1.401(5)
C1212 H1212 .950
C1213 C1214 1.358(7)
C1213 H1213 .958
C1214 C1215 1.392(7)
C1214 H1214 .955
C1215 C1216 1.394(6)
C1215 H1215 .956
C1216 H1216 .959
C1221 C1222 1.399(5)
C1221 C1226 1.403(5)
C1222 C1223 1.378(6)
C1222 H1222 .945
C1223 C1224 1.391(6)
C1223 H1223 .961
C1224 C1225 1.375(6)
C1224 H1224 .947
C1225 C1226 1.391(5)
C1225 H1225 .954
C1226 H1226 .949
C101 C1011 1.498(5)
C101 C102 1.419(5)
C101 C105 1.439(5)
C1011 H1011a .960
C1011 H1011b .942
C1011 H1011c .957
C102 C1021 1.494(5)
C102 C103 1.441(5)
C1021 H1021a .949
C1021 H1021b .961
C1021 H1021c .952
C103 C1031 1.496(5)
C103 C104 1.426(5)
C1031 H1031a .955
C1031 H1031b .962
C1031 H1031c .943
C104 C1041 1.492(5)
C104 C105 1.430(5)
C1041 H1041a .948
C1041 H1041b .960
C1041 H1041c .960
C105 C1051 1.488(5)
C1051 H1051a .954
C1051 H1051b .953
C1051 H1051c .955
C1 C2 1.228(5)
C2 C3 1.386(5)
C3 C4 1.220(4)
P21 C2111 1.849(3)
P21 C2121 1.833(3)
P21 C21 1.855(3)
C2111 C2112 1.408(5)
C2111 C2116 1.383(5)
C2112 C2113 1.381(6)
C2112 H2112 .955
C2113 C2114 1.391(6)
C2113 H2113 .948
C2114 C2115 1.380(6)
C2114 H2114 .951
C2115 C2116 1.400(5)
C2115 H2115 .954
C2116 H2116 .954
C2121 C2122 1.391(5)
C2121 C2126 1.396(5)
C2122 C2123 1.396(5)
C2122 H2122 .948
C2123 C2124 1.381(6)
C2123 H2123 .949
C2124 C2125 1.390(5)
C2124 H2124 .949
C2125 C2126 1.396(5)
C2125 H2125 .945
C2126 H2126 .950
C21 C22 1.531(5)
C21 H21a .953
C21 H21b .955
C22 P22 1.862(4)
C22 H22a .957
C22 H22b .959
P22 C2211 1.838(3)
P22 C2221 1.837(3)
C2211 C2212 1.383(5)
C2211 C2216 1.398(5)
C2212 C2213 1.387(5)
C2212 H2212 .962
C2213 C2214 1.388(6)
C2213 H2213 .962
C2214 C2215 1.378(6)
C2214 H2214 .957
C2215 C2216 1.390(5)
C2215 H2215 .948
C2216 H2216 .955
C2221 C2222 1.389(5)
C2221 C2226 1.399(5)
C2222 C2223 1.392(6)
C2222 H2222 .952
C2223 C2224 1.397(7)
C2223 H2223 .968
C2224 C2225 1.394(7)
C2224 H2224 .952
C2225 C2226 1.380(6)
C2225 H2225 .965
C2226 H2226 .961
C201 C2011 1.506(6)
C201 C202 1.432(5)
C201 C205 1.429(5)
C2011 H2011a .961
C2011 H2011b .948
C2011 H2011c .947
C202 C2021 1.510(6)
C202 C203 1.434(5)
C2021 H2021a .965
C2021 H2021b .947
C2021 H2021c .946
C203 C2031 1.506(5)
C203 C204 1.439(5)
C2031 H2031a .953
C2031 H2031b .956
C2031 H2031c .948
C204 C2041 1.487(5)
C204 C205 1.425(5)
C2041 H2041a .956
C2041 H2041b .946
C2041 H2041c .957
C205 C2051 1.514(5)
C2051 H2051a .953
C2051 H2051b .948
C2051 H2051c .958
C01 C02 1.336(11)
C01 C06 1.440(18)
C01 H01 .960
C02 C03 1.383(13)
C02 H02 .970
C03 C04 1.300(15)
C03 H03 .978
C04 C05 1.40(2)
C04 H04 1.037
C05 C06 1.32(2)
C05 H05 .926
C06 H06 .97
